data_7010643
loop_
_publ_author_name
'Hirano, Toshiyuki'
'Ueda, Koji'
'Mukaida, Masao'
'Nagao, Hirotaka'
'Oi, Takao'

_publ_section_title
;
 Reactions of [RuCl2(NO)(terpy)]+
 (terpy&#x00A0;=&#x00A0;2,2'&#x00A0;:&#x00A0;6',2&#x2033;-terpyridine)
 with mono anions such as NO2--, Br-- and N3--, and structural studies
 on terpyridineruthenium having a nitrosyl ligand
;
_journal_issue 16
_journal_name_full 'Journal of the Chemical Society, Dalton Transactions'
_journal_page_first 2341
_journal_paper_doi 10.1039/b101546j
_journal_year 2001
_chemical_formula_sum 'C16 H15 Cl F6 N4 O2.5 P Ru'
_chemical_formula_weight 584.81
_space_group_IT_number 13
_symmetry_cell_setting monoclinic
_symmetry_Int_Tables_number 13
_symmetry_space_group_name_Hall '-P 2yac'
_symmetry_space_group_name_H-M 'P 1 2/n 1'
_cell_angle_alpha 90
_cell_angle_beta 96.93(1)
_cell_angle_gamma 90
_cell_formula_units_Z 4
_cell_length_a 10.254(2)
_cell_length_b 8.545(2)
_cell_length_c 24.593(2)
_cell_measurement_reflns_used 25
_cell_measurement_temperature 296.2
_cell_measurement_theta_max 15.0
_cell_measurement_theta_min 14.9
_cell_volume 2139.1(7)
_computing_cell_refinement 'MSC/AFC Diffractometer Control'
_computing_data_collection 'MSC/AFC Diffractometer Control'
_computing_data_reduction 'teXsan Ver. 1.10'
_computing_publication_material 'teXsan Ver. 1.10'
_computing_structure_refinement 'teXsan Ver. 1.10'
_computing_structure_solution 'DIRDIF94 (PATTY)'
_diffrn_measured_fraction_theta_full 0.9988
_diffrn_measured_fraction_theta_max 0.9988
_diffrn_measurement_device_type 'Rigaku AFC5S'
_diffrn_measurement_method \w-2\q
_diffrn_radiation_monochromator graphite
_diffrn_radiation_type 'Mo K\a'
_diffrn_radiation_wavelength 0.7107
_diffrn_reflns_av_R_equivalents 0.030
_diffrn_reflns_limit_h_max 13
_diffrn_reflns_limit_h_min 0
_diffrn_reflns_limit_k_max 11
_diffrn_reflns_limit_k_min -11
_diffrn_reflns_limit_l_max 31
_diffrn_reflns_limit_l_min -31
_diffrn_reflns_number 10001
_diffrn_reflns_theta_full 27.50
_diffrn_reflns_theta_max 27.50
_exptl_absorpt_coefficient_mu 1.008
_exptl_absorpt_correction_T_max 0.998
_exptl_absorpt_correction_T_min 0.788
_exptl_absorpt_correction_type psi-scan
_exptl_crystal_colour brown
_exptl_crystal_density_diffrn 1.816
_exptl_crystal_description prismatic
_exptl_crystal_F_000 1156.00
_exptl_crystal_size_max 0.300
_exptl_crystal_size_mid 0.300
_exptl_crystal_size_min 0.250
_refine_diff_density_max 0.47
_refine_diff_density_min -0.79
_refine_ls_goodness_of_fit_ref 1.970
_refine_ls_hydrogen_treatment noref
_refine_ls_number_parameters 288
_refine_ls_number_reflns 3728
_refine_ls_R_factor_gt 0.0447
_refine_ls_shift/su_max 0.0116
_refine_ls_structure_factor_coef F
_refine_ls_weighting_details 'w = 1/[\s^2^(Fo) + 0.00038|Fo|^2^]'
_refine_ls_weighting_scheme calc
_refine_ls_wR_factor_ref 0.0603
_reflns_number_gt 3728
_reflns_number_total 4907
_reflns_threshold_expression F^2^>3.0\s(F^2^)
_cod_data_source_file b101546j.txt
_cod_data_source_block '[RuCl(OCH3)(NO)(terpy)]PF6'
_cod_original_formula_sum 'C16 H15 Cl F6 N4 O2.50 P Ru '
_cod_database_code 7010643

loop_
_symmetry_equiv_pos_as_xyz
x,y,z
1/2+x,-y,1/2+z
-x,-y,-z
1/2-x,y,1/2-z

loop_
_atom_site_label
_atom_site_type_symbol
_atom_site_fract_x
_atom_site_fract_y
_atom_site_fract_z
_atom_site_U_iso_or_equiv
_atom_site_adp_type
_atom_site_occupancy
_atom_site_calc_flag
_atom_site_refinement_flags
_atom_site_disorder_assembly
_atom_site_disorder_group
Ru Ru 0.19839(3) 0.12134(4) 0.40307(1) 0.03600(9) Uani 1.00 d . . .
Cl Cl 0.1178(1) -0.1233(1) 0.43199(6) 0.0602(4) Uani 1.00 d . . .
P(1) P 0.0000 -0.5000 0.0000 0.0439(4) Uani 1.00 d S . .
P(2) P -0.2500 -0.4291(3) 0.2500 0.0603(6) Uani 1.00 d S . .
F(1) F -0.0300(4) -0.4359(5) 0.0576(1) 0.081(1) Uani 1.00 d . . .
F(2) F -0.0191(3) -0.6744(4) 0.0208(2) 0.077(1) Uani 1.00 d . . .
F(3) F 0.1523(3) -0.5122(4) 0.0217(1) 0.0684(10) Uani 1.00 d . . .
F(4) F -0.2861(5) -0.423(1) 0.3079(2) 0.213(3) Uani 1.00 d . . .
F(5) F -0.1036(5) -0.429(1) 0.2685(2) 0.211(3) Uani 1.00 d . . .
F(6) F -0.2500 -0.590(1) 0.2500 0.37(1) Uani 1.00 d S . .
F(7) F -0.2500 -0.262(2) 0.2500 0.39(1) Uani 1.00 d S . .
O(1) O 0.2818(5) 0.1569(5) 0.5180(2) 0.088(2) Uani 1.00 d . . .
O(2) O 0.1239(3) 0.0741(4) 0.3286(1) 0.0473(9) Uani 1.00 d . . .
O(3) O 0.7500 0.0888(6) 0.7500 0.063(2) Uani 1.00 d S . .
N(1) N 0.2600(4) 0.1519(5) 0.4719(2) 0.050(1) Uani 1.00 d . . .
N(2) N 0.3773(3) 0.0493(4) 0.3789(1) 0.0401(10) Uani 1.00 d . . .
N(3) N 0.2546(3) 0.3184(4) 0.3703(1) 0.0384(9) Uani 1.00 d . . .
N(4) N 0.0365(4) 0.2611(4) 0.4114(1) 0.0433(10) Uani 1.00 d . . .
C(1) C -0.0099(6) 0.0372(9) 0.3130(2) 0.073(2) Uani 1.00 d . . .
C(2) C 0.4380(4) 0.1678(6) 0.3535(2) 0.044(1) Uani 1.00 d . . .
C(3) C 0.5579(5) 0.1400(7) 0.3348(2) 0.058(2) Uani 1.00 d . . .
C(4) C 0.6153(5) -0.0074(8) 0.3407(2) 0.063(2) Uani 1.00 d . . .
C(5) C 0.5527(5) -0.1233(7) 0.3656(2) 0.059(2) Uani 1.00 d . . .
C(6) C 0.4343(5) -0.0907(6) 0.3851(2) 0.049(1) Uani 1.00 d . . .
C(7) C 0.3669(4) 0.3165(6) 0.3471(2) 0.044(1) Uani 1.00 d . . .
C(8) C 0.3996(5) 0.4484(6) 0.3185(2) 0.050(1) Uani 1.00 d . . .
C(9) C 0.3173(5) 0.5760(6) 0.3155(2) 0.053(1) Uani 1.00 d . . .
C(10) C 0.2004(5) 0.5733(6) 0.3389(2) 0.050(1) Uani 1.00 d . . .
C(11) C 0.1688(4) 0.4396(5) 0.3659(2) 0.041(1) Uani 1.00 d . . .
C(12) C 0.0489(5) 0.4095(5) 0.3924(2) 0.044(1) Uani 1.00 d . . .
C(13) C -0.0456(5) 0.5216(6) 0.3973(2) 0.056(1) Uani 1.00 d . . .
C(14) C -0.1554(5) 0.4809(7) 0.4220(2) 0.068(2) Uani 1.00 d . . .
C(15) C -0.1668(6) 0.3302(7) 0.4417(2) 0.069(2) Uani 1.00 d . . .
C(16) C -0.0700(5) 0.2248(6) 0.4359(2) 0.057(2) Uani 1.00 d . . .
H(1) H -0.0639 0.1218 0.3219 0.0881 Uiso 1.00 calc . . .
H(2) H -0.0250 0.0178 0.2747 0.0881 Uiso 1.00 calc . . .
H(3) H -0.0329 -0.0542 0.3321 0.0881 Uiso 1.00 calc . . .
H(4) H 0.6012 0.2237 0.3175 0.0692 Uiso 1.00 calc . . .
H(5) H 0.6979 -0.0279 0.3271 0.0755 Uiso 1.00 calc . . .
H(6) H 0.5897 -0.2273 0.3691 0.0709 Uiso 1.00 calc . . .
H(7) H 0.3913 -0.1711 0.4043 0.0594 Uiso 1.00 calc . . .
H(8) H 0.4775 0.4503 0.3007 0.0606 Uiso 1.00 calc . . .
H(9) H 0.3417 0.6688 0.2971 0.0620 Uiso 1.00 calc . . .
H(10) H 0.1426 0.6636 0.3362 0.0606 Uiso 1.00 calc . . .
H(11) H -0.0371 0.6248 0.3832 0.0677 Uiso 1.00 calc . . .
H(12) H -0.2221 0.5571 0.4261 0.0807 Uiso 1.00 calc . . .
H(13) H -0.2414 0.3000 0.4597 0.0790 Uiso 1.00 calc . . .
H(14) H -0.0784 0.1202 0.4500 0.0697 Uiso 1.00 calc . . .

loop_
_atom_site_aniso_label
_atom_site_aniso_U_11
_atom_site_aniso_U_22
_atom_site_aniso_U_33
_atom_site_aniso_U_12
_atom_site_aniso_U_13
_atom_site_aniso_U_23
Ru 0.0425(2) 0.0348(2) 0.0319(2) -0.0028(2) 0.0094(1) -0.0011(1)
Cl 0.0797(9) 0.0438(6) 0.0609(7) -0.0111(6) 0.0235(6) 0.0013(6)
P(1) 0.0422(8) 0.0479(9) 0.0424(9) 0.0018(7) 0.0084(7) 0.0072(7)
P(2) 0.049(1) 0.077(1) 0.057(1) 0.0000 0.0164(9) 0.0000
F(1) 0.092(2) 0.102(3) 0.053(2) 0.008(2) 0.023(2) -0.012(2)
F(2) 0.068(2) 0.056(2) 0.110(3) 0.002(2) 0.020(2) 0.025(2)
F(3) 0.045(2) 0.084(2) 0.075(2) 0.002(2) 0.000(1) 0.020(2)
F(4) 0.091(3) 0.48(1) 0.073(3) 0.050(6) 0.022(2) -0.019(5)
F(5) 0.068(3) 0.47(1) 0.100(4) 0.023(5) 0.015(3) -0.044(6)
F(6) 0.42(2) 0.061(6) 0.68(4) 0.0000 0.22(2) 0.0000
F(7) 0.36(2) 0.14(1) 0.72(3) 0.0000 0.32(2) 0.0000
O(1) 0.131(4) 0.093(3) 0.036(2) -0.032(3) -0.003(2) 0.002(2)
O(2) 0.047(2) 0.059(2) 0.037(2) -0.007(2) 0.010(1) -0.008(1)
O(3) 0.092(4) 0.045(3) 0.055(3) 0.0000 0.025(3) 0.0000
N(1) 0.065(3) 0.046(2) 0.039(2) -0.012(2) 0.007(2) 0.001(2)
N(2) 0.042(2) 0.042(2) 0.036(2) 0.000(2) 0.006(1) -0.005(2)
N(3) 0.044(2) 0.039(2) 0.033(2) -0.004(2) 0.009(1) -0.002(2)
N(4) 0.049(2) 0.045(2) 0.039(2) 0.000(2) 0.016(2) 0.000(2)
C(1) 0.057(3) 0.106(5) 0.058(3) -0.012(3) 0.006(3) -0.013(3)
C(2) 0.043(2) 0.051(3) 0.039(2) -0.005(2) 0.007(2) -0.001(2)
C(3) 0.045(3) 0.070(4) 0.062(3) -0.005(3) 0.015(2) -0.002(3)
C(4) 0.044(3) 0.081(4) 0.064(3) 0.012(3) 0.010(2) -0.006(3)
C(5) 0.053(3) 0.065(3) 0.058(3) 0.018(3) 0.001(2) -0.004(3)
C(6) 0.050(3) 0.048(3) 0.047(3) 0.004(2) 0.000(2) -0.002(2)
C(7) 0.046(2) 0.047(2) 0.039(2) -0.008(2) 0.010(2) -0.001(2)
C(8) 0.053(3) 0.054(3) 0.045(3) -0.012(2) 0.010(2) 0.005(2)
C(9) 0.071(3) 0.048(3) 0.039(2) -0.017(2) 0.005(2) 0.008(2)
C(10) 0.067(3) 0.042(2) 0.041(2) 0.000(2) 0.007(2) 0.004(2)
C(11) 0.051(2) 0.037(2) 0.034(2) -0.002(2) 0.006(2) -0.002(2)
C(12) 0.051(3) 0.042(2) 0.039(2) 0.002(2) 0.007(2) -0.005(2)
C(13) 0.065(3) 0.046(3) 0.058(3) 0.010(2) 0.009(2) -0.002(2)
C(14) 0.061(3) 0.075(4) 0.071(4) 0.022(3) 0.021(3) 0.000(3)
C(15) 0.065(3) 0.075(4) 0.074(4) 0.011(3) 0.037(3) 0.006(3)
C(16) 0.062(3) 0.058(3) 0.058(3) 0.005(2) 0.031(2) 0.009(2)

loop_
_atom_type_symbol
_atom_type_description
_atom_type_scat_dispersion_real
_atom_type_scat_dispersion_imag
_atom_type_scat_source
C C 0.003 0.002
;International Tables for Crystallography
(1992, Vol. C, Tables 4.2.6.8 and 6.1.1.1)
;
H H 0.000 0.000
;International Tables for Crystallography
(1992, Vol. C, Table 6.1.1.2)
;
N N 0.006 0.003
;International Tables for Crystallography
(1992, Vol. C, Tables 4.2.6.8 and 6.1.1.1)
;
O O 0.011 0.006
;International Tables for Crystallography
(1992, Vol. C, Tables 4.2.6.8 and 6.1.1.1)
;
Cl Cl 0.148 0.159
;International Tables for Crystallography
(1992, Vol. C, Tables 4.2.6.8 and 6.1.1.1)
;
P P 0.102 0.094
;International Tables for Crystallography
(1992, Vol. C, Tables 4.2.6.8 and 6.1.1.1)
;
F F 0.017 0.010
;International Tables for Crystallography
(1992, Vol. C, Tables 4.2.6.8 and 6.1.1.1)
;
Ru Ru -1.259 0.836
;International Tables for Crystallography
(1992, Vol. C, Tables 4.2.6.8 and 6.1.1.1)
;

loop_
_geom_angle_atom_site_label_1
_geom_angle_atom_site_label_2
_geom_angle_atom_site_label_3
_geom_angle
_geom_angle_site_symmetry_1
_geom_angle_site_symmetry_2
_geom_angle_site_symmetry_3
_geom_angle_publ_flag
Cl Ru O(2) 89.3(1) . 1_555 1_555 no
Cl Ru N(1) 86.6(1) . 1_555 1_555 no
Cl Ru N(2) 100.0(1) . 1_555 1_555 no
Cl Ru N(3) 173.2(1) . 1_555 1_555 no
Cl Ru N(4) 99.5(1) . 1_555 1_555 no
O(2) Ru N(1) 175.9(2) . 1_555 1_555 no
O(2) Ru N(2) 86.0(1) . 1_555 1_555 no
O(2) Ru N(3) 83.9(1) . 1_555 1_555 no
O(2) Ru N(4) 89.1(1) . 1_555 1_555 no
N(1) Ru N(2) 95.2(2) . 1_555 1_555 no
N(1) Ru N(3) 100.2(2) . 1_555 1_555 no
N(1) Ru N(4) 91.0(2) . 1_555 1_555 no
N(2) Ru N(3) 80.0(1) . 1_555 1_555 no
N(2) Ru N(4) 159.8(1) . 1_555 1_555 yes
N(3) Ru N(4) 80.0(1) . 1_555 1_555 no
F(1) P(1) F(1) 180.0 . 1_555 3_545 no
F(1) P(1) F(2) 89.5(2) . 1_555 1_555 no
F(1) P(1) F(2) 90.5(2) . 1_555 3_545 no
F(1) P(1) F(3) 90.7(2) . 1_555 1_555 no
F(1) P(1) F(3) 89.3(2) . 1_555 3_545 no
F(1) P(1) F(2) 90.5(2) . 3_545 1_555 no
F(1) P(1) F(2) 89.5(2) . 3_545 3_545 no
F(1) P(1) F(3) 89.3(2) . 3_545 1_555 no
F(1) P(1) F(3) 90.7(2) . 3_545 3_545 no
F(2) P(1) F(2) 180.0 . 1_555 3_545 no
F(2) P(1) F(3) 89.1(2) . 1_555 1_555 no
F(2) P(1) F(3) 90.9(2) . 1_555 3_545 no
F(2) P(1) F(3) 90.9(2) . 3_545 1_555 no
F(2) P(1) F(3) 89.1(2) . 3_545 3_545 no
F(3) P(1) F(3) 180.0 . 1_555 3_545 no
F(4) P(2) F(4) 176.2(8) . 1_555 4_455 no
F(4) P(2) F(5) 93.6(3) . 1_555 1_555 no
F(4) P(2) F(5) 86.4(3) . 1_555 4_455 no
F(4) P(2) F(6) 91.9(4) . 1_555 1_555 no
F(4) P(2) F(7) 88.1(4) . 1_555 1_555 no
F(4) P(2) F(5) 86.4(3) . 4_455 1_555 no
F(4) P(2) F(5) 93.6(3) . 4_455 4_455 no
F(4) P(2) F(6) 91.9(4) . 4_455 1_555 no
F(4) P(2) F(7) 88.1(4) . 4_455 1_555 no
F(5) P(2) F(5) 180.0(8) . 1_555 4_455 no
F(5) P(2) F(6) 90.0(4) . 1_555 1_555 no
F(5) P(2) F(7) 90.0(4) . 1_555 1_555 no
F(5) P(2) F(6) 90.0(4) . 4_455 1_555 no
F(5) P(2) F(7) 90.0(4) . 4_455 1_555 no
F(6) P(2) F(7) 180.0 . 1_555 1_555 no
Ru O(2) C(1) 124.1(3) . 1_555 1_555 no
Ru N(1) O(1) 168.3(4) . 1_555 1_555 yes
Ru N(2) C(2) 111.9(3) . 1_555 1_555 no
Ru N(2) C(6) 128.4(3) . 1_555 1_555 no
C(2) N(2) C(6) 119.6(4) . 1_555 1_555 no
Ru N(3) C(7) 117.9(3) . 1_555 1_555 no
Ru N(3) C(11) 117.6(3) . 1_555 1_555 no
C(7) N(3) C(11) 123.8(4) . 1_555 1_555 no
Ru N(4) C(12) 113.1(3) . 1_555 1_555 no
Ru N(4) C(16) 127.9(3) . 1_555 1_555 no
C(12) N(4) C(16) 118.9(4) . 1_555 1_555 no
N(2) C(2) C(3) 119.6(5) . 1_555 1_555 no
N(2) C(2) C(7) 116.0(4) . 1_555 1_555 no
C(3) C(2) C(7) 124.4(4) . 1_555 1_555 no
C(2) C(3) C(4) 120.2(5) . 1_555 1_555 no
C(3) C(4) C(5) 119.2(5) . 1_555 1_555 no
C(4) C(5) C(6) 119.2(5) . 1_555 1_555 no
N(2) C(6) C(5) 122.2(5) . 1_555 1_555 no
N(3) C(7) C(2) 114.0(4) . 1_555 1_555 no
N(3) C(7) C(8) 118.4(4) . 1_555 1_555 no
C(2) C(7) C(8) 127.6(4) . 1_555 1_555 no
C(7) C(8) C(9) 119.1(4) . 1_555 1_555 no
C(8) C(9) C(10) 121.2(4) . 1_555 1_555 no
C(9) C(10) C(11) 118.5(5) . 1_555 1_555 no
N(3) C(11) C(10) 118.9(4) . 1_555 1_555 no
N(3) C(11) C(12) 113.4(4) . 1_555 1_555 no
C(10) C(11) C(12) 127.6(4) . 1_555 1_555 no
N(4) C(12) C(11) 115.4(4) . 1_555 1_555 no
N(4) C(12) C(13) 121.3(4) . 1_555 1_555 no
C(11) C(12) C(13) 123.2(4) . 1_555 1_555 no
C(12) C(13) C(14) 118.8(5) . 1_555 1_555 no
C(13) C(14) C(15) 119.6(5) . 1_555 1_555 no
C(14) C(15) C(16) 119.0(5) . 1_555 1_555 no
N(4) C(16) C(15) 122.4(5) . 1_555 1_555 no

loop_
_geom_bond_atom_site_label_1
_geom_bond_atom_site_label_2
_geom_bond_distance
_geom_bond_site_symmetry_1
_geom_bond_site_symmetry_2
_geom_bond_publ_flag
Ru Cl 2.387(1) . . yes
Ru O(2) 1.940(3) . . yes
Ru N(1) 1.753(4) . . yes
Ru N(2) 2.087(4) . . yes
Ru N(3) 1.982(4) . . yes
Ru N(4) 2.075(4) . . yes
P(1) F(1) 1.583(3) . . no
P(1) F(1) 1.583(3) . 3_545 no
P(1) F(2) 1.595(3) . . no
P(1) F(2) 1.595(3) . 3_545 no
P(1) F(3) 1.592(3) . . no
P(1) F(3) 1.592(3) . 3_545 no
P(2) F(4) 1.515(5) . . no
P(2) F(4) 1.515(5) . 4_455 no
P(2) F(5) 1.515(5) . . no
P(2) F(5) 1.515(5) . 4_455 no
P(2) F(6) 1.374(10) . . no
P(2) F(7) 1.43(1) . . no
O(1) N(1) 1.129(5) . . yes
O(2) C(1) 1.416(6) . . no
N(2) C(2) 1.378(6) . . no
N(2) C(6) 1.332(6) . . no
N(3) C(7) 1.345(5) . . no
N(3) C(11) 1.355(6) . . no
N(4) C(12) 1.364(6) . . no
N(4) C(16) 1.344(6) . . no
C(2) C(3) 1.383(7) . . no
C(2) C(7) 1.464(7) . . no
C(3) C(4) 1.390(8) . . no
C(4) C(5) 1.365(8) . . no
C(5) C(6) 1.387(7) . . no
C(7) C(8) 1.391(7) . . no
C(8) C(9) 1.375(7) . . no
C(9) C(10) 1.392(7) . . no
C(10) C(11) 1.380(6) . . no
C(11) C(12) 1.481(6) . . no
C(12) C(13) 1.378(7) . . no
C(13) C(14) 1.386(7) . . no
C(14) C(15) 1.386(8) . . no
C(15) C(16) 1.361(7) . . no
